data_7223431
loop_
_publ_author_name
'Ouyang, Mi'
'Zhan, Lingling'
'lv, xiao Jing'
'Cao, Feng'
'Li, Weijun'
'Zhang, YuJian'
'Wang, Kunyan'
'Zhang, Cheng'

_publ_section_title
;
 Clear Piezochromic Behaviors of AIE-active Organic Powders under
 Hydrostatic Pressure
;
_journal_name_full 'RSC Adv.'
_journal_paper_doi 10.1039/C5RA21218A
_journal_year 2015
_chemical_formula_sum 'C34 H26 N2 O'
_chemical_formula_weight 478.57
_chemical_name_systematic \b-CN-TPA
_space_group_IT_number 14
_symmetry_cell_setting monoclinic
_symmetry_space_group_name_Hall '-P 2ybc'
_symmetry_space_group_name_H-M 'P 1 21/c 1'
_atom_sites_solution_hydrogens geom
_atom_sites_solution_primary direct
_atom_sites_solution_secondary difmap
_audit_creation_method SHELXL-97
_audit_update_record
;
2015-09-30 deposited with the CCDC.
2015-12-08 downloaded from the CCDC.
;
_cell_angle_alpha 90.00
_cell_angle_beta 109.880(2)
_cell_angle_gamma 90.00
_cell_formula_units_Z 4
_cell_length_a 21.031(3)
_cell_length_b 6.0833(8)
_cell_length_c 21.443(3)
_cell_measurement_temperature 296(2)
_cell_volume 2579.9(6)
_computing_cell_refinement 'Bruker SMART'
_computing_data_collection 'Bruker SMART'
_computing_data_reduction 'Bruker SMART'
_computing_molecular_graphics 'SHELXS-97 (Sheldrick, 1990)'
_computing_publication_material 'SHELXS-97 (Sheldrick, 1990)'
_computing_structure_refinement 'SHELXL-97 (Sheldrick, 1997)'
_computing_structure_solution 'SHELXS-97 (Sheldrick, 1990)'
_diffrn_ambient_temperature 296(2)
_diffrn_measured_fraction_theta_full 0.995
_diffrn_measured_fraction_theta_max 0.995
_diffrn_measurement_device_type 'CCD area detector'
_diffrn_measurement_method 'phi and omega scans'
_diffrn_radiation_monochromator graphite
_diffrn_radiation_source 'fine-focus sealed tube'
_diffrn_radiation_type MoK\a
_diffrn_radiation_wavelength 0.71073
_diffrn_reflns_av_R_equivalents 0.0212
_diffrn_reflns_av_sigmaI/netI 0.0233
_diffrn_reflns_limit_h_max 25
_diffrn_reflns_limit_h_min -25
_diffrn_reflns_limit_k_max 7
_diffrn_reflns_limit_k_min -7
_diffrn_reflns_limit_l_max 26
_diffrn_reflns_limit_l_min -21
_diffrn_reflns_number 14815
_diffrn_reflns_theta_full 26.00
_diffrn_reflns_theta_max 26.00
_diffrn_reflns_theta_min 1.93
_exptl_absorpt_coefficient_mu 0.074
_exptl_absorpt_correction_T_max 0.9860
_exptl_absorpt_correction_T_min 0.9817
_exptl_absorpt_correction_type multi-scan
_exptl_absorpt_process_details 'SADABS; Bruker, 2000'
_exptl_crystal_colour yellow
_exptl_crystal_density_diffrn 1.232
_exptl_crystal_density_method 'not measured'
_exptl_crystal_description sheet
_exptl_crystal_F_000 1008
_exptl_crystal_preparation Luminescent
_exptl_crystal_size_max 0.25
_exptl_crystal_size_mid 0.22
_exptl_crystal_size_min 0.19
_refine_diff_density_max 0.572
_refine_diff_density_min -0.373
_refine_diff_density_rms 0.036
_refine_ls_extinction_method none
_refine_ls_goodness_of_fit_ref 1.019
_refine_ls_hydrogen_treatment constr
_refine_ls_matrix_type full
_refine_ls_number_parameters 335
_refine_ls_number_reflns 5052
_refine_ls_number_restraints 0
_refine_ls_restrained_S_all 1.019
_refine_ls_R_factor_all 0.0761
_refine_ls_R_factor_gt 0.0523
_refine_ls_shift/su_max 0.000
_refine_ls_shift/su_mean 0.000
_refine_ls_structure_factor_coef Fsqd
_refine_ls_weighting_details 'calc w=1/[\s^2^(Fo^2^)+(0.0920P)^2^+0.5927P] where P=(Fo^2^+2Fc^2^)/3'
_refine_ls_weighting_scheme calc
_refine_ls_wR_factor_gt 0.1491
_refine_ls_wR_factor_ref 0.1686
_reflns_number_gt 3504
_reflns_number_total 5052
_reflns_threshold_expression >2sigma(I)
_cod_data_source_file c5ra21218a2.cif
_cod_data_source_block 1
_cod_depositor_comments
;
The following automatic conversions were performed:

'_symmetry_cell_setting' value 'Monoclinic' changed to 'monoclinic'
according to
/usr/data/users/saulius/crontab/automatic-downloads/rss-feeds/RSC/lib/dictionaries/cif_core.dic
dictionary named 'cif_core.dic' version 2.4.2 from 2011-04-26.

Automatic conversion script
Id: cif_fix_values 4268 2015-11-12 08:31:59Z antanas 
;
_cod_original_sg_symbol_H-M 'P2(1)/c  '
_cod_database_code 7223431

loop_
_symmetry_equiv_pos_as_xyz
'x, y, z'
'-x, y+1/2, -z+1/2'
'-x, -y, -z'
'x, -y-1/2, z-1/2'

loop_
_atom_site_label
_atom_site_type_symbol
_atom_site_fract_x
_atom_site_fract_y
_atom_site_fract_z
_atom_site_U_iso_or_equiv
_atom_site_adp_type
_atom_site_occupancy
_atom_site_symmetry_multiplicity
_atom_site_calc_flag
_atom_site_refinement_flags
C1 C 0.24153(9) 0.9629(3) 0.29290(9) 0.0448(4) Uani 1 1 d .
C2 C 0.28999(9) 0.9918(3) 0.25684(9) 0.0470(4) Uani 1 1 d .
C3 C 0.20937(9) 0.7617(3) 0.29250(10) 0.0518(5) Uani 1 1 d .
H3 H 0.2148 0.6494 0.2653 0.062 Uiso 1 1 calc R
C4 C 0.16000(9) 0.8895(3) 0.37197(9) 0.0472(4) Uani 1 1 d .
O1 O 0.68006(7) 1.1023(3) 0.03500(8) 0.0707(4) Uani 1 1 d .
N1 N 0.12249(8) 0.8468(3) 0.41437(8) 0.0550(4) Uani 1 1 d .
C5 C 0.18807(9) 1.0937(3) 0.36990(9) 0.0501(5) Uani 1 1 d .
H5 H 0.1795 1.2091 0.3944 0.060 Uiso 1 1 calc R
C6 C 0.52281(9) 0.9562(3) 0.10505(9) 0.0482(5) Uani 1 1 d .
C7 C 0.46649(9) 0.9073(3) 0.12982(9) 0.0502(5) Uani 1 1 d .
C8 C 0.16976(10) 0.7244(3) 0.33119(10) 0.0537(5) Uani 1 1 d .
H8 H 0.1494 0.5879 0.3300 0.064 Uiso 1 1 calc R
C9 C 0.14213(9) 0.9372(3) 0.47897(9) 0.0460(4) Uani 1 1 d .
C10 C 0.62836(9) 1.0432(4) 0.05631(9) 0.0526(5) Uani 1 1 d .
C11 C 0.22861(10) 1.1286(3) 0.33194(9) 0.0501(5) Uani 1 1 d .
H11 H 0.2479 1.2665 0.3324 0.060 Uiso 1 1 calc R
C12 C 0.39032(10) 1.0195(4) 0.19580(9) 0.0530(5) Uani 1 1 d .
C13 C 0.20981(9) 0.9732(4) 0.51591(10) 0.0531(5) Uani 1 1 d .
H13 H 0.2432 0.9318 0.4989 0.064 Uiso 1 1 calc R
C14 C 0.54193(10) 0.8050(4) 0.06603(10) 0.0553(5) Uani 1 1 d .
H14 H 0.5190 0.6719 0.0559 0.066 Uiso 1 1 calc R
C15 C 0.06203(9) 0.7190(4) 0.38953(9) 0.0524(5) Uani 1 1 d .
C16 C 0.59385(10) 0.8456(4) 0.04172(10) 0.0560(5) Uani 1 1 d .
H16 H 0.6055 0.7411 0.0158 0.067 Uiso 1 1 calc R
C17 C 0.33618(10) 1.1605(4) 0.27062(11) 0.0595(5) Uani 1 1 d .
H17 H 0.3349 1.2678 0.3011 0.071 Uiso 1 1 calc R
C18 C 0.55862(10) 1.1549(4) 0.11882(11) 0.0578(5) Uani 1 1 d .
H18 H 0.5474 1.2600 0.1448 0.069 Uiso 1 1 calc R
C19 C 0.44516(10) 1.0428(4) 0.16850(10) 0.0557(5) Uani 1 1 d .
H19 H 0.4694 1.1734 0.1798 0.067 Uiso 1 1 calc R
C20 C 0.38453(10) 1.1745(4) 0.24022(11) 0.0614(6) Uani 1 1 d .
H20 H 0.4142 1.2931 0.2502 0.074 Uiso 1 1 calc R
C21 C 0.60993(10) 1.1967(4) 0.09456(11) 0.0601(5) Uani 1 1 d .
H21 H 0.6327 1.3304 0.1040 0.072 Uiso 1 1 calc R
C22 C 0.09402(10) 0.9934(4) 0.50705(10) 0.0602(6) Uani 1 1 d .
H22 H 0.0485 0.9682 0.4835 0.072 Uiso 1 1 calc R
C23 C 0.43429(11) 0.6986(4) 0.10937(12) 0.0639(6) Uani 1 1 d .
C24 C 0.29094(14) 0.8482(5) 0.20713(14) 0.0863(9) Uani 1 1 d .
H24 H 0.2580 0.7396 0.1935 0.104 Uiso 1 1 calc R
C25 C 0.70212(12) 0.9456(4) -0.00227(12) 0.0717(7) Uani 1 1 d .
H25A H 0.7151 0.8125 0.0230 0.108 Uiso 1 1 calc R
H25B H 0.7402 1.0033 -0.0120 0.108 Uiso 1 1 calc R
H25C H 0.6660 0.9149 -0.0429 0.108 Uiso 1 1 calc R
C26 C 0.22759(11) 1.0703(4) 0.57781(10) 0.0649(6) Uani 1 1 d .
H26 H 0.2729 1.0968 0.6016 0.078 Uiso 1 1 calc R
C27 C 0.17911(12) 1.1281(4) 0.60460(11) 0.0713(7) Uani 1 1 d .
H27 H 0.1913 1.1946 0.6461 0.086 Uiso 1 1 calc R
C28 C 0.33918(14) 0.8614(5) 0.17726(14) 0.0891(9) Uani 1 1 d .
H28 H 0.3377 0.7623 0.1438 0.107 Uiso 1 1 calc R
C29 C 0.11244(12) 1.0861(4) 0.56924(12) 0.0730(7) Uani 1 1 d .
H29 H 0.0794 1.1206 0.5875 0.088 Uiso 1 1 calc R
C30 C 0.01376(11) 0.7695(5) 0.32989(11) 0.0728(7) Uani 1 1 d .
H30 H 0.0199 0.8886 0.3054 0.087 Uiso 1 1 calc R
N2 N 0.40999(13) 0.5296(4) 0.09224(14) 0.0954(8) Uani 1 1 d .
C31 C -0.04456(13) 0.6418(7) 0.30606(13) 0.0946(10) Uani 1 1 d .
H31 H -0.0769 0.6744 0.2652 0.114 Uiso 1 1 calc R
C32 C 0.05177(12) 0.5428(4) 0.42540(13) 0.0758(7) Uani 1 1 d .
H32 H 0.0843 0.5057 0.4657 0.091 Uiso 1 1 calc R
C33 C -0.05449(16) 0.4700(6) 0.34227(19) 0.1057(11) Uani 1 1 d .
H33 H -0.0937 0.3864 0.3265 0.127 Uiso 1 1 calc R
C34 C -0.00706(16) 0.4216(5) 0.40119(19) 0.1037(10) Uani 1 1 d .
H34 H -0.0141 0.3045 0.4259 0.124 Uiso 1 1 calc R

loop_
_atom_site_aniso_label
_atom_site_aniso_U_11
_atom_site_aniso_U_22
_atom_site_aniso_U_33
_atom_site_aniso_U_23
_atom_site_aniso_U_13
_atom_site_aniso_U_12
C1 0.0456(9) 0.0507(11) 0.0413(9) 0.0031(8) 0.0190(8) 0.0008(8)
C2 0.0499(10) 0.0553(12) 0.0394(9) 0.0020(8) 0.0199(8) -0.0010(9)
C3 0.0577(11) 0.0504(12) 0.0545(11) -0.0077(9) 0.0281(9) -0.0028(9)
C4 0.0470(9) 0.0550(12) 0.0452(10) 0.0006(9) 0.0227(8) -0.0032(9)
O1 0.0632(9) 0.0821(11) 0.0824(10) -0.0087(9) 0.0449(8) -0.0079(8)
N1 0.0546(9) 0.0687(12) 0.0501(9) -0.0092(8) 0.0287(7) -0.0170(8)
C5 0.0590(11) 0.0489(11) 0.0494(10) -0.0034(9) 0.0277(9) -0.0001(9)
C6 0.0457(10) 0.0556(12) 0.0449(10) 0.0042(9) 0.0173(8) 0.0052(9)
C7 0.0491(10) 0.0553(12) 0.0490(10) 0.0074(9) 0.0203(8) 0.0026(9)
C8 0.0586(11) 0.0493(12) 0.0618(12) -0.0047(9) 0.0317(10) -0.0080(9)
C9 0.0490(10) 0.0489(11) 0.0449(10) 0.0016(8) 0.0222(8) -0.0047(8)
C10 0.0457(10) 0.0660(13) 0.0494(10) 0.0026(10) 0.0207(8) 0.0030(9)
C11 0.0593(11) 0.0471(11) 0.0502(11) 0.0003(9) 0.0267(9) -0.0047(9)
C12 0.0552(11) 0.0628(13) 0.0478(10) -0.0018(9) 0.0264(9) -0.0055(9)
C13 0.0463(10) 0.0632(13) 0.0537(11) 0.0079(10) 0.0221(9) 0.0002(9)
C14 0.0587(11) 0.0554(12) 0.0576(11) -0.0022(10) 0.0273(9) -0.0022(10)
C15 0.0496(10) 0.0633(13) 0.0510(11) -0.0101(9) 0.0258(9) -0.0083(9)
C16 0.0607(12) 0.0593(13) 0.0553(11) -0.0012(10) 0.0291(10) 0.0050(10)
C17 0.0599(12) 0.0629(13) 0.0661(13) -0.0165(11) 0.0349(10) -0.0117(10)
C18 0.0547(11) 0.0628(13) 0.0629(12) -0.0099(10) 0.0292(10) -0.0020(10)
C19 0.0572(11) 0.0634(13) 0.0535(11) -0.0020(10) 0.0280(9) -0.0058(10)
C20 0.0570(11) 0.0698(14) 0.0659(13) -0.0152(11) 0.0319(10) -0.0176(10)
C21 0.0537(11) 0.0652(14) 0.0662(13) -0.0116(11) 0.0265(10) -0.0097(10)
C22 0.0479(11) 0.0776(15) 0.0617(12) -0.0132(11) 0.0272(9) -0.0067(10)
C23 0.0650(13) 0.0599(15) 0.0813(15) 0.0006(12) 0.0439(12) 0.0040(11)
C24 0.0989(18) 0.0886(19) 0.1002(19) -0.0430(16) 0.0713(16) -0.0449(15)
C25 0.0667(14) 0.0878(18) 0.0743(14) 0.0058(13) 0.0417(12) 0.0138(12)
C26 0.0561(12) 0.0818(16) 0.0508(12) 0.0064(11) 0.0103(9) -0.0119(11)
C27 0.0812(15) 0.0834(17) 0.0513(12) -0.0119(11) 0.0252(11) -0.0139(13)
C28 0.1030(19) 0.095(2) 0.0997(19) -0.0463(16) 0.0739(17) -0.0407(16)
C29 0.0710(14) 0.0919(18) 0.0677(14) -0.0203(13) 0.0387(12) -0.0077(13)
C30 0.0617(13) 0.106(2) 0.0554(13) -0.0032(13) 0.0267(11) -0.0054(13)
N2 0.1003(17) 0.0698(15) 0.143(2) -0.0208(15) 0.0768(16) -0.0131(13)
C31 0.0585(14) 0.163(3) 0.0606(15) -0.0352(18) 0.0174(12) -0.0107(17)
C32 0.0698(14) 0.0698(16) 0.0870(17) 0.0048(13) 0.0257(13) -0.0179(12)
C33 0.0775(19) 0.125(3) 0.121(3) -0.058(2) 0.0413(19) -0.0456(19)
C34 0.095(2) 0.084(2) 0.133(3) -0.0079(19) 0.039(2) -0.0407(17)

loop_
_atom_type_symbol
_atom_type_description
_atom_type_scat_dispersion_real
_atom_type_scat_dispersion_imag
_atom_type_scat_source
C C 0.0033 0.0016 'International Tables Vol C Tables 4.2.6.8 and 6.1.1.4'
H H 0.0000 0.0000 'International Tables Vol C Tables 4.2.6.8 and 6.1.1.4'
N N 0.0061 0.0033 'International Tables Vol C Tables 4.2.6.8 and 6.1.1.4'
O O 0.0106 0.0060 'International Tables Vol C Tables 4.2.6.8 and 6.1.1.4'

loop_
_geom_angle_atom_site_label_1
_geom_angle_atom_site_label_2
_geom_angle_atom_site_label_3
_geom_angle
C11 C1 C3 116.37(16)
C11 C1 C2 122.36(17)
C3 C1 C2 121.16(17)
C17 C2 C24 116.28(17)
C17 C2 C1 122.47(17)
C24 C2 C1 121.25(18)
C8 C3 C1 122.04(18)
C5 C4 C8 118.19(16)
C5 C4 N1 121.54(17)
C8 C4 N1 120.27(17)
C10 O1 C25 117.55(18)
C9 N1 C4 121.08(15)
C9 N1 C15 120.16(14)
C4 N1 C15 118.68(15)
C11 C5 C4 120.87(18)
C14 C6 C18 116.88(17)
C14 C6 C7 120.79(18)
C18 C6 C7 122.32(17)
C19 C7 C23 120.47(18)
C19 C7 C6 124.76(19)
C23 C7 C6 114.77(17)
C3 C8 C4 120.47(18)
C22 C9 C13 118.09(18)
C22 C9 N1 120.57(17)
C13 C9 N1 121.34(16)
O1 C10 C21 115.94(19)
O1 C10 C16 124.74(18)
C21 C10 C16 119.32(18)
C5 C11 C1 121.87(18)
C20 C12 C28 115.37(18)
C20 C12 C19 118.48(19)
C28 C12 C19 125.96(19)
C26 C13 C9 120.27(18)
C16 C14 C6 122.4(2)
C30 C15 C32 119.2(2)
C30 C15 N1 120.6(2)
C32 C15 N1 120.2(2)
C14 C16 C10 119.37(19)
C2 C17 C20 121.56(19)
C21 C18 C6 121.06(19)
C7 C19 C12 131.0(2)
C12 C20 C17 122.4(2)
C18 C21 C10 121.0(2)
C29 C22 C9 121.1(2)
N2 C23 C7 177.9(2)
C28 C24 C2 121.9(2)
C27 C26 C13 120.88(19)
C29 C27 C26 119.0(2)
C24 C28 C12 121.8(2)
C27 C29 C22 120.6(2)
C15 C30 C31 119.9(3)
C33 C31 C30 120.4(3)
C15 C32 C34 119.7(3)
C34 C33 C31 119.6(3)
C33 C34 C32 121.2(3)

loop_
_geom_bond_atom_site_label_1
_geom_bond_atom_site_label_2
_geom_bond_distance
C1 C11 1.395(3)
C1 C3 1.397(3)
C1 C2 1.484(2)
C2 C17 1.374(3)
C2 C24 1.383(3)
C3 C8 1.380(3)
C4 C5 1.382(3)
C4 C8 1.392(3)
C4 N1 1.416(2)
O1 C10 1.363(2)
O1 C25 1.419(3)
N1 C9 1.415(2)
N1 C15 1.430(2)
C5 C11 1.381(3)
C6 C14 1.392(3)
C6 C18 1.402(3)
C6 C7 1.484(3)
C7 C19 1.350(3)
C7 C23 1.435(3)
C9 C22 1.385(3)
C9 C13 1.391(3)
C10 C21 1.383(3)
C10 C16 1.384(3)
C12 C20 1.375(3)
C12 C28 1.396(3)
C12 C19 1.467(3)
C13 C26 1.383(3)
C14 C16 1.383(3)
C15 C30 1.370(3)
C15 C32 1.378(3)
C17 C20 1.384(3)
C18 C21 1.372(3)
C22 C29 1.377(3)
C23 N2 1.152(3)
C24 C28 1.374(3)
C26 C27 1.375(3)
C27 C29 1.372(3)
C30 C31 1.394(4)
C31 C33 1.360(5)
C32 C34 1.381(4)
C33 C34 1.349(5)
